data_7006400
loop_
_publ_author_name
'Garc\'ia-Ter\'an, Juan P'
'Castillo, Oscar'
'Luque, Antonio'
'Garc\'ia-Couceiro, Urko'
'Beobide, Garikoitz'
'Rom\'an, Pascual'

_publ_section_title
;
 Supramolecular architectures assembled by the interaction of purine
 nucleobases with metal-oxalato frameworks. Non-covalent stabilization
 of the 7H-adenine tautomer in the solid-state.
;
_journal_issue 7
_journal_name_full 'Dalton transactions (Cambridge, England : 2003)'
_journal_page_first 902
_journal_page_last 911
_journal_paper_doi 10.1039/b510018f
_journal_year 2006
_chemical_compound_source 'synthesis as described'
_chemical_formula_moiety 'C14 H14 Cu2 N10 O10, 3.33(H2 O)'
_chemical_formula_structural '2(C7 H7 Cu N5 O5), 3.33(H2 O)'
_chemical_formula_sum 'C14 H20.66 Cu2 N10 O13.33'
_chemical_formula_weight 669.24
_chemical_name_common 'adenine(aqua)oxalatocopper(ii)-water (1/1.66)'
_chemical_name_systematic
;
adenine(aqua)oxalatocopper(II)-water (1/1.66)
;
_space_group_IT_number 2
_symmetry_cell_setting triclinic
_symmetry_Int_Tables_number 2
_symmetry_space_group_name_Hall '-P 1'
_symmetry_space_group_name_H-M 'P -1'
_atom_sites_solution_hydrogens geom
_atom_sites_solution_primary direct
_atom_sites_solution_secondary difmap
_audit_creation_method SHELXL97
_cell_angle_alpha 97.70(1)
_cell_angle_beta 92.42(1)
_cell_angle_gamma 91.87(1)
_cell_formula_units_Z 2
_cell_length_a 3.587(1)
_cell_length_b 17.965(2)
_cell_length_c 18.010(2)
_cell_measurement_reflns_used 9791
_cell_measurement_temperature 293(2)
_cell_measurement_theta_max 28.06
_cell_measurement_theta_min 3.01
_cell_volume 1148.2(4)
_computing_cell_refinement 'CrysAlis CCD (Oxford Diffraction, 2003)'
_computing_data_collection 'CrysAlis CCD (Oxford Diffraction, 2003)'
_computing_data_reduction 'CrysAlis RED (Oxford Diffraction, 2003)'
_computing_molecular_graphics 'Ortep-3 (Farrugia, 1997)'
_computing_publication_material 'WinGX (Farrugia, 1999)'
_computing_structure_refinement 'SHELXL-97 (Sheldrick, 1997)'
_computing_structure_solution 'Sir92 (Altamore et al., 1993)'
_diffrn_ambient_temperature 293(2)
_diffrn_measured_fraction_theta_full 0.993
_diffrn_measured_fraction_theta_max 0.993
_diffrn_measurement_device_type Xcalibur
_diffrn_measurement_method \w
_diffrn_radiation_monochromator graphite
_diffrn_radiation_source 'fine-focus sealed tube'
_diffrn_radiation_type MoK\a
_diffrn_radiation_wavelength 0.71073
_diffrn_reflns_av_R_equivalents 0.0548
_diffrn_reflns_av_sigmaI/netI 0.2041
_diffrn_reflns_limit_h_max 4
_diffrn_reflns_limit_h_min -3
_diffrn_reflns_limit_k_max 23
_diffrn_reflns_limit_k_min -23
_diffrn_reflns_limit_l_max 23
_diffrn_reflns_limit_l_min -23
_diffrn_reflns_number 9791
_diffrn_reflns_theta_full 28.06
_diffrn_reflns_theta_max 28.06
_diffrn_reflns_theta_min 3.01
_diffrn_standards_decay_% 0
_diffrn_standards_interval_count 0
_diffrn_standards_interval_time 0
_diffrn_standards_number 0
_exptl_absorpt_coefficient_mu 1.944
_exptl_absorpt_correction_T_max 0.921
_exptl_absorpt_correction_T_min 0.802
_exptl_absorpt_correction_type numerical
_exptl_absorpt_process_details
;
CrysAlis RED, Oxford Diffraction Ltd.,
Version 1.170.32 (release 06.06.2003 CrysAlis170 VC++)
(compiled Jun 6 2003,13:53:32)
Analytical numeric absorption correction using a multifaceted crystal
model based on expressions derived by R.C. Clark & J.S. Reid.
;
_exptl_crystal_colour blue
_exptl_crystal_density_diffrn 1.936
_exptl_crystal_density_meas 1.93(1)
_exptl_crystal_density_method flotation
_exptl_crystal_description prismatic
_exptl_crystal_F_000 760
_exptl_crystal_size_max 0.07
_exptl_crystal_size_mid 0.04
_exptl_crystal_size_min 0.01
_refine_diff_density_max 0.725
_refine_diff_density_min -1.350
_refine_diff_density_rms 0.127
_refine_ls_extinction_coef none
_refine_ls_goodness_of_fit_ref 1.119
_refine_ls_hydrogen_treatment constr
_refine_ls_matrix_type full
_refine_ls_number_parameters 350
_refine_ls_number_reflns 5540
_refine_ls_number_restraints 0
_refine_ls_restrained_S_all 1.117
_refine_ls_R_factor_all 0.1135
_refine_ls_R_factor_gt 0.0573
_refine_ls_shift/su_max 0.000
_refine_ls_shift/su_mean 0.000
_refine_ls_structure_factor_coef Fsqd
_refine_ls_weighting_details 'calc w=1/[\s^2^(Fo^2^)+(0.0308P)^2^] where P=(Fo^2^+2Fc^2^)/3'
_refine_ls_weighting_scheme calc
_refine_ls_wR_factor_gt 0.1166
_refine_ls_wR_factor_ref 0.1302
_reflns_number_gt 2579
_reflns_number_total 5540
_reflns_threshold_expression >2sigma(I)
_cod_data_source_file b510018f.txt
_cod_data_source_block compound3
_cod_database_code 7006400

loop_
_symmetry_equiv_pos_as_xyz
'x, y, z'
'-x, -y, -z'

loop_
_atom_site_label
_atom_site_type_symbol
_atom_site_fract_x
_atom_site_fract_y
_atom_site_fract_z
_atom_site_U_iso_or_equiv
_atom_site_adp_type
_atom_site_occupancy
_atom_site_symmetry_multiplicity
_atom_site_calc_flag
_atom_site_refinement_flags
_atom_site_disorder_assembly
_atom_site_disorder_group
Cu1A Cu 0.2658(3) 0.19096(6) 0.18889(6) 0.0234(3) Uani 1 1 d . . .
Cu1B Cu 0.5614(3) 0.68828(7) 0.30773(7) 0.0254(3) Uani 1 1 d . . .
N1A N 0.8966(19) 0.2743(4) 0.4804(4) 0.0219(15) Uani 1 1 d U . .
C2A C 0.721(3) 0.2136(5) 0.4409(5) 0.027(2) Uani 1 1 d U . .
H2A H 0.6814 0.1739 0.4683 0.032 Uiso 1 1 calc R . .
N3A N 0.5949(19) 0.2000(3) 0.3715(3) 0.0194(15) Uani 1 1 d U . .
C4A C 0.667(2) 0.2584(5) 0.3344(5) 0.0131(12) Uani 1 1 d U . .
C5A C 0.842(2) 0.3254(4) 0.3677(5) 0.0156(16) Uani 1 1 d U . .
C6A C 0.963(2) 0.3347(4) 0.4419(4) 0.0131(14) Uani 1 1 d U . .
N6A N 1.1299(18) 0.3972(4) 0.4781(4) 0.0266(17) Uani 1 1 d U . .
H61A H 1.1987 0.3994 0.5247 0.032 Uiso 1 1 calc R . .
H62A H 1.1691 0.4354 0.4549 0.032 Uiso 1 1 calc R . .
N7A N 0.857(2) 0.3704(4) 0.3104(4) 0.0232(16) Uani 1 1 d U . .
H7A H 0.9557 0.4151 0.3144 0.028 Uiso 1 1 calc R . .
C8A C 0.691(2) 0.3319(5) 0.2475(5) 0.0198(18) Uani 1 1 d U . .
H8A H 0.6609 0.3504 0.2019 0.024 Uiso 1 1 calc R . .
N9A N 0.5752(18) 0.2628(4) 0.2600(4) 0.0187(14) Uani 1 1 d U . .
N1B N 0.8929(19) 0.9793(4) 0.2413(4) 0.0224(15) Uani 1 1 d U . .
C2B C 0.934(3) 0.9434(5) 0.3005(5) 0.027(2) Uani 1 1 d U . .
H2B H 1.0397 0.9727 0.3432 0.033 Uiso 1 1 calc R . .
N3B N 0.8481(18) 0.8714(4) 0.3092(4) 0.0210(12) Uani 1 1 d U . .
C4B C 0.674(2) 0.8336(5) 0.2448(5) 0.0168(12) Uani 1 1 d U . .
C5B C 0.606(2) 0.8639(5) 0.1806(5) 0.0153(15) Uani 1 1 d U . .
C6B C 0.721(2) 0.9425(4) 0.1774(4) 0.0179(15) Uani 1 1 d U . .
N6B N 0.661(2) 0.9746(4) 0.1178(4) 0.0293(18) Uani 1 1 d U . .
H61B H 0.7302 1.0209 0.1178 0.035 Uiso 1 1 calc R . .
H62B H 0.5509 0.9497 0.0784 0.035 Uiso 1 1 calc R . .
N7B N 0.4399(19) 0.8079(4) 0.1303(4) 0.0203(15) Uani 1 1 d U . .
H7B H 0.3668 0.8113 0.0848 0.024 Uiso 1 1 calc R . .
C8B C 0.412(2) 0.7471(5) 0.1646(5) 0.0189(18) Uani 1 1 d U . .
H8B H 0.3093 0.7008 0.1425 0.023 Uiso 1 1 calc R . .
N9B N 0.552(2) 0.7617(4) 0.2358(4) 0.0222(17) Uani 1 1 d U . .
C9A C -0.130(2) 0.1563(5) 0.0586(4) 0.025(2) Uani 1 1 d U . .
C10A C 0.069(2) 0.2342(5) 0.0558(5) 0.0190(17) Uani 1 1 d U . .
O1A O -0.0880(16) 0.1315(3) 0.1198(3) 0.0302(15) Uani 1 1 d U . .
O2A O 0.2616(18) 0.2575(3) 0.1151(4) 0.0268(15) Uani 1 1 d U . .
O3A O 0.0261(17) 0.2633(4) -0.0008(3) 0.0347(17) Uani 1 1 d U . .
O4A O -0.3179(19) 0.1261(3) 0.0030(3) 0.0400(19) Uani 1 1 d U . .
C9B C 0.162(2) 0.5564(5) 0.2694(5) 0.0205(17) Uani 1 1 d U . .
C10B C 0.370(2) 0.5530(5) 0.3466(5) 0.0218(17) Uani 1 1 d U . .
O1B O 0.2060(16) 0.6208(3) 0.2460(3) 0.0276(15) Uani 1 1 d U . .
O2B O 0.5712(16) 0.6112(3) 0.3719(3) 0.0221(14) Uani 1 1 d U . .
O3B O 0.3273(17) 0.4968(3) 0.3765(3) 0.0297(14) Uani 1 1 d U . .
O4B O -0.0230(18) 0.5037(3) 0.2393(4) 0.0368(17) Uani 1 1 d U . .
O5wA O 0.2553(19) 0.1162(4) 0.2554(4) 0.0309(18) Uani 1 1 d U . .
H51wA H 0.1795 0.0701 0.2462 0.046 Uiso 1 1 d . . .
H52wA H 0.3101 0.1233 0.3041 0.046 Uiso 1 1 d . . .
O5wB O 0.9485(16) 0.7460(3) 0.3736(3) 0.0279(15) Uani 1 1 d U . .
H51wB H 1.0213 0.7421 0.4191 0.042 Uiso 1 1 d . . .
H52wB H 1.0074 0.7927 0.3683 0.042 Uiso 1 1 d . . .
O6w O 0.500(4) 0.3947(8) -0.0175(8) 0.050 Uiso 0.50 1 d P . .
O7w O 0.177(4) 0.4170(7) 0.0173(7) 0.050 Uiso 0.50 1 d P . .
O8w O 0.007(4) 0.4990(7) 0.0826(7) 0.050 Uiso 0.50 1 d P . .
O9w O -0.351(4) 0.5224(7) 0.0926(8) 0.050 Uiso 0.50 1 d P . .
O10w O 0.664(6) 0.9359(11) 0.4916(11) 0.050 Uiso 0.33 1 d P . .
O11w O 0.859(5) 0.9951(13) 0.4929(12) 0.050 Uiso 0.33 1 d P . .
O12w O 0.950(6) 1.0648(11) 0.5231(11) 0.050 Uiso 0.33 1 d P . .
O13w O 0.614(6) 1.0102(14) 0.4973(15) 0.050 Uiso 0.33 1 d P . .

loop_
_atom_site_aniso_label
_atom_site_aniso_U_11
_atom_site_aniso_U_22
_atom_site_aniso_U_33
_atom_site_aniso_U_23
_atom_site_aniso_U_13
_atom_site_aniso_U_12
Cu1A 0.0283(7) 0.0226(7) 0.0182(7) 0.0027(4) -0.0067(6) -0.0061(6)
Cu1B 0.0346(8) 0.0201(7) 0.0212(7) 0.0069(5) -0.0083(6) -0.0074(6)
N1A 0.027(4) 0.024(3) 0.013(3) -0.001(2) -0.005(3) -0.009(3)
C2A 0.049(6) 0.016(3) 0.013(3) 0.001(2) -0.010(4) -0.006(4)
N3A 0.031(4) 0.017(3) 0.009(2) 0.0008(19) -0.001(3) -0.010(3)
C4A 0.013(2) 0.0125(17) 0.0137(17) 0.0018(12) -0.0018(17) -0.0016(16)
C5A 0.016(5) 0.011(3) 0.018(2) -0.001(2) -0.003(3) 0.000(3)
C6A 0.005(4) 0.015(3) 0.017(2) -0.0043(19) 0.000(3) 0.003(3)
N6A 0.035(5) 0.018(3) 0.025(3) 0.001(2) -0.015(3) -0.004(3)
N7A 0.039(5) 0.005(3) 0.025(3) 0.001(2) -0.004(3) 0.002(3)
C8A 0.027(5) 0.014(4) 0.019(3) 0.006(2) 0.000(4) -0.001(4)
N9A 0.027(4) 0.015(3) 0.012(2) 0.0026(18) -0.002(3) -0.006(3)
N1B 0.027(4) 0.013(3) 0.027(3) 0.0017(19) -0.005(3) 0.002(3)
C2B 0.044(6) 0.014(3) 0.022(3) -0.001(2) -0.006(4) -0.001(4)
N3B 0.024(2) 0.0191(18) 0.0192(16) 0.0024(13) -0.0021(16) -0.0035(16)
C4B 0.017(2) 0.0165(17) 0.0170(16) 0.0016(12) 0.0006(16) -0.0008(17)
C5B 0.013(4) 0.015(2) 0.018(3) 0.0019(19) 0.002(3) 0.002(3)
C6B 0.020(5) 0.016(2) 0.018(3) 0.001(2) 0.007(3) 0.000(3)
N6B 0.042(5) 0.015(3) 0.030(3) 0.006(3) -0.012(4) -0.005(3)
N7B 0.022(4) 0.017(3) 0.022(2) 0.003(2) -0.008(3) 0.001(3)
C8B 0.027(5) 0.015(3) 0.013(3) -0.002(2) 0.006(3) -0.001(3)
N9B 0.024(5) 0.019(3) 0.024(3) 0.007(2) -0.010(3) -0.006(3)
C9A 0.038(5) 0.025(4) 0.010(3) 0.000(3) -0.007(3) -0.012(3)
C10A 0.017(5) 0.022(4) 0.018(3) 0.003(3) -0.004(3) -0.002(3)
O1A 0.043(4) 0.029(3) 0.017(3) 0.007(2) -0.013(3) -0.015(3)
O2A 0.036(4) 0.019(3) 0.024(3) 0.003(3) -0.012(3) -0.010(3)
O3A 0.037(4) 0.040(4) 0.029(3) 0.018(3) -0.011(3) -0.013(3)
O4A 0.055(5) 0.037(4) 0.025(3) 0.010(3) -0.026(3) -0.023(3)
C9B 0.016(5) 0.023(3) 0.022(4) 0.002(3) 0.002(3) -0.003(3)
C10B 0.025(5) 0.014(3) 0.026(4) 0.006(3) -0.002(3) 0.000(3)
O1B 0.033(4) 0.028(3) 0.021(3) 0.007(2) -0.016(3) -0.011(3)
O2B 0.033(4) 0.020(3) 0.013(3) 0.005(2) 0.001(2) -0.006(2)
O3B 0.042(4) 0.017(3) 0.032(3) 0.008(2) 0.001(3) -0.002(3)
O4B 0.046(4) 0.030(3) 0.032(4) 0.001(3) -0.007(3) -0.016(3)
O5wA 0.042(3) 0.025(3) 0.024(3) 0.001(2) -0.009(3) -0.006(3)
O5wB 0.042(3) 0.020(3) 0.020(3) 0.002(2) -0.008(2) -0.009(2)

loop_
_atom_type_symbol
_atom_type_description
_atom_type_scat_dispersion_real
_atom_type_scat_dispersion_imag
_atom_type_scat_source
C C 0.0033 0.0016 'International Tables Vol C Tables 4.2.6.8 and 6.1.1.4'
H H 0.0000 0.0000 'International Tables Vol C Tables 4.2.6.8 and 6.1.1.4'
N N 0.0061 0.0033 'International Tables Vol C Tables 4.2.6.8 and 6.1.1.4'
O O 0.0106 0.0060 'International Tables Vol C Tables 4.2.6.8 and 6.1.1.4'
Cu Cu 0.3201 1.2651 'International Tables Vol C Tables 4.2.6.8 and 6.1.1.4'

loop_
_geom_angle_atom_site_label_1
_geom_angle_atom_site_label_2
_geom_angle_atom_site_label_3
_geom_angle
_geom_angle_site_symmetry_1
_geom_angle_site_symmetry_3
_geom_angle_publ_flag
O2A Cu1A O5wA 174.3(2) . . ?
O2A Cu1A O1A 84.0(3) . . ?
O5wA Cu1A O1A 90.8(3) . . ?
O2A Cu1A N9A 92.0(3) . . ?
O5wA Cu1A N9A 93.4(3) . . ?
O1A Cu1A N9A 171.9(3) . . ?
O2A Cu1A O1A 85.9(3) . 1_655 ?
O5wA Cu1A O1A 92.2(3) . 1_655 ?
O1A Cu1A O1A 95.4(2) . 1_655 ?
N9A Cu1A O1A 91.3(2) . 1_655 ?
O2B Cu1B O1B 84.8(3) . . ?
O2B Cu1B O5wB 89.5(2) . . ?
O1B Cu1B O5wB 173.3(2) . . ?
O2B Cu1B N9B 176.0(3) . . ?
O1B Cu1B N9B 92.2(3) . . ?
O5wB Cu1B N9B 93.3(3) . . ?
O2B Cu1B O5wB 90.8(2) . 1_455 ?
O1B Cu1B O5wB 84.6(2) . 1_455 ?
O5wB Cu1B O5wB 99.0(2) . 1_455 ?
N9B Cu1B O5wB 91.6(3) . 1_455 ?
O2B Cu1B O1B 85.3(2) . 1_655 ?
O1B Cu1B O1B 95.4(2) . 1_655 ?
O5wB Cu1B O1B 80.6(2) . 1_655 ?
N9B Cu1B O1B 92.3(3) . 1_655 ?
O5wB Cu1B O1B 176.1(2) 1_455 1_655 ?
C2A N1A C6A 116.1(7) . . ?
N3A C2A N1A 132.0(8) . . ?
N3A C2A H2A 114.0 . . ?
N1A C2A H2A 114.0 . . ?
C2A N3A C4A 111.4(7) . . ?
N3A C4A N9A 126.7(7) . . ?
N3A C4A C5A 123.4(8) . . ?
N9A C4A C5A 109.8(7) . . ?
C6A C5A C4A 120.9(7) . . ?
C6A C5A N7A 134.2(8) . . ?
C4A C5A N7A 104.9(8) . . ?
N6A C6A C5A 124.6(7) . . ?
N6A C6A N1A 119.2(7) . . ?
C5A C6A N1A 116.2(7) . . ?
C6A N6A H62A 120.0 . . ?
C6A N6A H61A 120.0 . . ?
H62A N6A H61A 120.0 . . ?
C8A N7A C5A 108.5(8) . . ?
C8A N7A H7A 125.8 . . ?
C5A N7A H7A 125.8 . . ?
N9A C8A N7A 110.5(7) . . ?
N9A C8A H8A 124.8 . . ?
N7A C8A H8A 124.8 . . ?
C8A N9A C4A 106.4(5) . . ?
C8A N9A Cu1A 125.1(6) . . ?
C4A N9A Cu1A 127.9(6) . . ?
C2B N1B C6B 118.9(7) . . ?
N1B C2B N3B 130.7(8) . . ?
N1B C2B H2B 114.6 . . ?
N3B C2B H2B 114.6 . . ?
C2B N3B C4B 110.7(7) . . ?
N9B C4B C5B 110.1(8) . . ?
N9B C4B N3B 125.1(8) . . ?
C5B C4B N3B 124.8(8) . . ?
C4B C5B N7B 106.3(8) . . ?
C4B C5B C6B 119.5(8) . . ?
N7B C5B C6B 134.2(9) . . ?
N6B C6B N1B 122.4(7) . . ?
N6B C6B C5B 122.2(7) . . ?
N1B C6B C5B 115.4(7) . . ?
C6B N6B H61B 120.0 . . ?
C6B N6B H62B 120.0 . . ?
H61B N6B H62B 120.0 . . ?
C8B N7B C5B 107.2(8) . . ?
C8B N7B H7B 126.4 . . ?
C5B N7B H7B 126.4 . . ?
N7B C8B N9B 110.7(8) . . ?
N7B C8B H8B 124.7 . . ?
N9B C8B H8B 124.7 . . ?
C4B N9B C8B 105.7(6) . . ?
C4B N9B Cu1B 129.8(6) . . ?
C8B N9B Cu1B 124.5(6) . . ?
O4A C9A O1A 126.3(8) . . ?
O4A C9A C10A 119.0(7) . . ?
O1A C9A C10A 114.7(7) . . ?
O3A C10A O2A 129.1(8) . . ?
O3A C10A C9A 118.3(7) . . ?
O2A C10A C9A 112.6(7) . . ?
C9A O1A Cu1A 113.2(5) . . ?
C10A O2A Cu1A 115.0(5) . . ?
O4B C9B O1B 126.8(8) . . ?
O4B C9B C10B 120.4(8) . . ?
O1B C9B C10B 112.7(7) . . ?
O3B C10B O2B 126.5(8) . . ?
O3B C10B C9B 118.5(8) . . ?
O2B C10B C9B 115.0(7) . . ?
C9B O1B Cu1B 113.5(5) . . ?
C10B O2B Cu1B 113.6(5) . . ?
Cu1A O5wA H51wA 128.8 . . ?
Cu1A O5wA H52wA 126.7 . . ?
H52wA O5wA H51wA 104.3 . . ?
Cu1B O5wB H51wB 130.3 . . ?
Cu1B O5wB H52wB 120.7 . . ?
H51wB O5wB H52wB 104.4 . . ?

loop_
_geom_bond_atom_site_label_1
_geom_bond_atom_site_label_2
_geom_bond_distance
_geom_bond_site_symmetry_2
_geom_bond_publ_flag
Cu1A O2A 1.903(6) . ?
Cu1A O5wA 1.916(6) . ?
Cu1A O1A 1.929(5) . ?
Cu1A N9A 1.971(5) . ?
Cu1A O1A 2.848(6) 1_655 ?
Cu1B O2B 1.919(5) . ?
Cu1B O1B 1.936(6) . ?
Cu1B O5wB 1.961(6) . ?
Cu1B N9B 1.969(6) . ?
Cu1B O5wB 2.712(6) 1_455 ?
Cu1B O1B 2.844(7) 1_655 ?
N1A C2A 1.342(10) . ?
N1A C6A 1.385(9) . ?
C2A N3A 1.299(9) . ?
C2A H2A 0.93 . ?
N3A C4A 1.341(10) . ?
C4A N9A 1.378(10) . ?
C4A C5A 1.389(10) . ?
C5A C6A 1.373(10) . ?
C5A N7A 1.396(8) . ?
C6A N6A 1.332(9) . ?
N6A H61A 0.86 . ?
N6A H62A 0.86 . ?
N7A C8A 1.350(10) . ?
N7A H7A 0.86 . ?
C8A N9A 1.346(10) . ?
C8A H8A 0.93 . ?
N1B C2B 1.324(10) . ?
N1B C6B 1.361(10) . ?
C2B N3B 1.352(10) . ?
C2B H2B 0.93 . ?
N3B C4B 1.378(10) . ?
C4B N9B 1.337(10) . ?
C4B C5B 1.357(11) . ?
C5B N7B 1.364(8) . ?
C5B C6B 1.466(11) . ?
C6B N6B 1.299(10) . ?
N6B H61B 0.86 . ?
N6B H62B 0.86 . ?
N7B C8B 1.328(10) . ?
N7B H7B 0.86 . ?
C8B N9B 1.346(11) . ?
C8B H8B 0.93 . ?
C9A O4A 1.235(9) . ?
C9A O1A 1.249(9) . ?
C9A C10A 1.557(11) . ?
C10A O3A 1.211(9) . ?
C10A O2A 1.263(9) . ?
C9B O4B 1.191(9) . ?
C9B O1B 1.290(10) . ?
C9B C10B 1.561(11) . ?
C10B O3B 1.214(9) . ?
C10B O2B 1.271(9) . ?
O5wA H51wA 0.86 . ?
O5wA H52wA 0.88 . ?
O5wB H51wB 0.86 . ?
O5wB H52wB 0.88 . ?

loop_
_geom_hbond_atom_site_label_D
_geom_hbond_atom_site_label_H
_geom_hbond_atom_site_label_A
_geom_hbond_distance_DH
_geom_hbond_distance_HA
_geom_hbond_distance_DA
_geom_hbond_angle_DHA
_geom_hbond_site_symmetry_A
N6A H61A O2B 0.86 2.04 2.888(9) 169 2_766
N6A H62A O3B 0.86 2.00 2.821(9) 161 1_655
N7A H7A O3B 0.86 2.12 2.877(9) 147 1_655
N6B H61B O1A 0.86 2.07 2.926(9) 178 1_665
N6B H62B O4A 0.86 2.00 2.845(9) 169 2_565
N7B H7B O4A 0.86 2.07 2.841(9) 150 2_565
O5wA H51wA N1B 0.86 1.89 2.720(9) 163 1_445
O5wA H52wA N3A 0.88 1.94 2.636(9) 134 .
O5wB H51wB N1A 0.86 1.89 2.739(9) 171 2_766
O5wB H52wB N3B 0.88 1.96 2.695(9) 140 .
